data_7150050
loop_
_publ_author_name
'Fitchett, Christopher M.'
'Richardson, Chris'
'Steel, Peter J.'

_publ_section_title
;
 Solid state conformations of symmetrical aromatic biheterocycles: an
 X-ray crystallographic investigation.
;
_journal_issue 3
_journal_name_full 'Organic &amp; biomolecular chemistry'
_journal_page_first 498
_journal_page_last 502
_journal_paper_doi 10.1039/b416553e
_journal_volume 3
_journal_year 2005
_chemical_formula_moiety 'C14 H8 N2 O2'
_chemical_formula_sum 'C14 H8 N2 O2'
_chemical_formula_weight 236.22
_chemical_name_common 2,2'-Bibenzoxazole
_chemical_name_systematic
;
2,2'-Bibenzoxazole
;
_space_group_IT_number 14
_symmetry_cell_setting monoclinic
_symmetry_space_group_name_Hall '-P 2yn'
_symmetry_space_group_name_H-M 'P 1 21/n 1'
_atom_sites_solution_hydrogens geom
_atom_sites_solution_primary direct
_atom_sites_solution_secondary difmap
_audit_creation_method SHELXL-97
_cell_angle_alpha 90.00
_cell_angle_beta 94.340(10)
_cell_angle_gamma 90.00
_cell_formula_units_Z 2
_cell_length_a 4.6270(10)
_cell_length_b 16.480(2)
_cell_length_c 7.0040(10)
_cell_measurement_reflns_used 26
_cell_measurement_temperature 163(2)
_cell_measurement_theta_max 13
_cell_measurement_theta_min 5
_cell_volume 532.54(15)
_computing_cell_refinement xscans
_computing_data_collection xscans
_computing_data_reduction xscans
_computing_molecular_graphics xp
_computing_publication_material xcif
_computing_structure_refinement 'SHELXL-97 (Sheldrick, 1997)'
_computing_structure_solution 'SHELXS-97 (Sheldrick, 1990)'
_diffrn_ambient_temperature 163(2)
_diffrn_measured_fraction_theta_full 0.998
_diffrn_measured_fraction_theta_max 0.998
_diffrn_measurement_device_type 'Seimens P4s"'
_diffrn_measurement_method omega
_diffrn_radiation_monochromator graphite
_diffrn_radiation_source 'fine-focus sealed tube'
_diffrn_radiation_type MoK\a
_diffrn_radiation_wavelength 0.71073
_diffrn_reflns_av_R_equivalents 0.0354
_diffrn_reflns_av_sigmaI/netI 0.0536
_diffrn_reflns_limit_h_max 3
_diffrn_reflns_limit_h_min -5
_diffrn_reflns_limit_k_max 20
_diffrn_reflns_limit_k_min 0
_diffrn_reflns_limit_l_max 8
_diffrn_reflns_limit_l_min -8
_diffrn_reflns_number 1733
_diffrn_reflns_theta_full 26.00
_diffrn_reflns_theta_max 26.00
_diffrn_reflns_theta_min 2.47
_diffrn_standards_decay_% 5
_diffrn_standards_interval_count 97
_diffrn_standards_number 3
_exptl_absorpt_coefficient_mu 0.101
_exptl_absorpt_correction_T_max 0.982
_exptl_absorpt_correction_T_min 0.840
_exptl_absorpt_correction_type empirical
_exptl_absorpt_process_details xscans
_exptl_crystal_colour red
_exptl_crystal_density_diffrn 1.473
_exptl_crystal_density_method 'not measured'
_exptl_crystal_description block
_exptl_crystal_F_000 244
_exptl_crystal_size_max 0.34
_exptl_crystal_size_mid 0.22
_exptl_crystal_size_min 0.18
_refine_diff_density_max 0.199
_refine_diff_density_min -0.167
_refine_diff_density_rms 0.051
_refine_ls_extinction_method none
_refine_ls_goodness_of_fit_ref 0.920
_refine_ls_hydrogen_treatment mixed
_refine_ls_matrix_type full
_refine_ls_number_parameters 82
_refine_ls_number_reflns 1044
_refine_ls_number_restraints 0
_refine_ls_restrained_S_all 0.920
_refine_ls_R_factor_all 0.0656
_refine_ls_R_factor_gt 0.0441
_refine_ls_shift/su_max 0.000
_refine_ls_shift/su_mean 0.000
_refine_ls_structure_factor_coef Fsqd
_refine_ls_weighting_details 'calc w=1/[\s^2^(Fo^2^)+(0.0672P)^2^+0.0000P] where P=(Fo^2^+2Fc^2^)/3'
_refine_ls_weighting_scheme calc
_refine_ls_wR_factor_gt 0.1071
_refine_ls_wR_factor_ref 0.1126
_reflns_number_gt 741
_reflns_number_total 1044
_reflns_threshold_expression >2sigma(I)
_cod_data_source_file b416553e.txt
_cod_data_source_block 3cr4
_cod_depositor_comments
;
The following automatic conversions were performed:
'_symmetry_cell_setting' value 'Monoclinic' changed to 'monoclinic'
according to '/home/adriana/struct/CIF-dictionaries/cif_core.dic'
dictionary named 'cif_core.dic' version 2.4.1 from 2010-06-29.

Automatic conversion script
Id: cif_fix_enum 1555 2011-01-17 13:19:09Z saulius 
;
_cod_original_sg_symbol_H-M P2(1)/n
_cod_database_code 7150050

loop_
_symmetry_equiv_pos_as_xyz
'x, y, z'
'-x+1/2, y+1/2, -z+1/2'
'-x, -y, -z'
'x-1/2, -y-1/2, z-1/2'

loop_
_atom_site_label
_atom_site_type_symbol
_atom_site_fract_x
_atom_site_fract_y
_atom_site_fract_z
_atom_site_U_iso_or_equiv
_atom_site_adp_type
_atom_site_occupancy
_atom_site_symmetry_multiplicity
_atom_site_calc_flag
_atom_site_refinement_flags
_atom_site_disorder_assembly
_atom_site_disorder_group
O1 O 0.0973(3) 0.97964(8) 0.7604(2) 0.0307(4) Uani 1 1 d . . .
C2 C 0.0980(4) 0.97369(11) 0.9530(3) 0.0286(5) Uani 1 1 d . . .
N3 N 0.2740(3) 0.92070(9) 1.0361(3) 0.0283(4) Uani 1 1 d . . .
C3A C 0.4071(4) 0.88640(11) 0.8830(3) 0.0266(5) Uani 1 1 d . . .
C4 C 0.6177(4) 0.82559(12) 0.8804(3) 0.0324(5) Uani 1 1 d . . .
H4 H 0.6958 0.8000 0.9944 0.039 Uiso 1 1 calc R . .
C5 C 0.7055(4) 0.80495(12) 0.7032(3) 0.0348(6) Uani 1 1 d . . .
H5 H 0.8462 0.7634 0.6951 0.042 Uiso 1 1 calc R . .
C6 C 0.5956(4) 0.84276(12) 0.5356(3) 0.0343(5) Uani 1 1 d . . .
H6 H 0.6662 0.8270 0.4172 0.041 Uiso 1 1 calc R . .
C7A C 0.3004(4) 0.92227(11) 0.7144(3) 0.0270(5) Uani 1 1 d . . .
C7 C 0.3854(4) 0.90304(12) 0.5363(3) 0.0309(5) Uani 1 1 d . . .
H7 H 0.3070 0.9289 0.4227 0.037 Uiso 1 1 calc R . .

loop_
_atom_site_aniso_label
_atom_site_aniso_U_11
_atom_site_aniso_U_22
_atom_site_aniso_U_33
_atom_site_aniso_U_23
_atom_site_aniso_U_13
_atom_site_aniso_U_12
O1 0.0251(7) 0.0268(7) 0.0403(10) 0.0003(6) 0.0032(6) 0.0053(6)
C2 0.0224(9) 0.0245(9) 0.0393(13) -0.0008(9) 0.0059(8) -0.0019(8)
N3 0.0225(8) 0.0257(8) 0.0370(11) 0.0013(7) 0.0028(7) 0.0013(7)
C3A 0.0215(9) 0.0218(9) 0.0371(13) 0.0003(8) 0.0062(9) -0.0024(8)
C4 0.0279(10) 0.0257(10) 0.0439(14) 0.0053(9) 0.0035(10) 0.0027(9)
C5 0.0266(11) 0.0269(10) 0.0518(15) -0.0024(10) 0.0081(10) 0.0022(9)
C6 0.0321(11) 0.0305(10) 0.0414(14) -0.0074(9) 0.0102(10) -0.0041(9)
C7A 0.0193(9) 0.0216(9) 0.0404(13) -0.0007(9) 0.0033(8) -0.0005(8)
C7 0.0286(10) 0.0305(10) 0.0337(13) -0.0014(9) 0.0023(9) -0.0021(9)

loop_
_atom_type_symbol
_atom_type_description
_atom_type_scat_dispersion_real
_atom_type_scat_dispersion_imag
_atom_type_scat_source
C C 0.0033 0.0016 'International Tables Vol C Tables 4.2.6.8 and 6.1.1.4'
H H 0.0000 0.0000 'International Tables Vol C Tables 4.2.6.8 and 6.1.1.4'
N N 0.0061 0.0033 'International Tables Vol C Tables 4.2.6.8 and 6.1.1.4'
O O 0.0106 0.0060 'International Tables Vol C Tables 4.2.6.8 and 6.1.1.4'

loop_
_geom_angle_atom_site_label_1
_geom_angle_atom_site_label_2
_geom_angle_atom_site_label_3
_geom_angle
_geom_angle_site_symmetry_1
_geom_angle_site_symmetry_3
_geom_angle_publ_flag
C2 O1 C7A 103.40(15) . . ?
N3 C2 O1 116.70(18) . . ?
N3 C2 C2 126.2(3) . 3_577 ?
O1 C2 C2 117.1(2) . 3_577 ?
C2 N3 C3A 103.03(18) . . ?
C7A C3A N3 109.54(16) . . ?
C7A C3A C4 120.06(18) . . ?
N3 C3A C4 130.41(19) . . ?
C5 C4 C3A 116.2(2) . . ?
C4 C5 C6 122.43(19) . . ?
C7 C6 C5 121.9(2) . . ?
C7 C7A C3A 124.80(18) . . ?
C7 C7A O1 127.87(19) . . ?
C3A C7A O1 107.33(17) . . ?
C7A C7 C6 114.6(2) . . ?

loop_
_geom_bond_atom_site_label_1
_geom_bond_atom_site_label_2
_geom_bond_distance
_geom_bond_site_symmetry_2
_geom_bond_publ_flag
O1 C2 1.352(3) . ?
O1 C7A 1.388(2) . ?
C2 N3 1.301(2) . ?
C2 C2 1.449(4) 3_577 ?
N3 C3A 1.396(3) . ?
C3A C7A 1.378(3) . ?
C3A C4 1.399(3) . ?
C4 C5 1.378(3) . ?
C5 C6 1.391(3) . ?
C6 C7 1.391(3) . ?
C7A C7 1.373(3) . ?

loop_
_geom_torsion_atom_site_label_1
_geom_torsion_atom_site_label_2
_geom_torsion_atom_site_label_3
_geom_torsion_atom_site_label_4
_geom_torsion
_geom_torsion_site_symmetry_1
_geom_torsion_site_symmetry_2
_geom_torsion_site_symmetry_3
_geom_torsion_site_symmetry_4
_geom_torsion_publ_flag
C7A O1 C2 N3 0.2(2) . . . . ?
C7A O1 C2 C2 -179.3(2) . . . 3_577 ?
O1 C2 N3 C3A -0.3(2) . . . . ?
C2 C2 N3 C3A 179.2(2) 3_577 . . . ?
C2 N3 C3A C7A 0.3(2) . . . . ?
C2 N3 C3A C4 -179.93(19) . . . . ?
C7A C3A C4 C5 -0.3(3) . . . . ?
N3 C3A C4 C5 179.96(19) . . . . ?
C3A C4 C5 C6 0.9(3) . . . . ?
C4 C5 C6 C7 -1.2(3) . . . . ?
N3 C3A C7A C7 179.76(18) . . . . ?
C4 C3A C7A C7 0.0(3) . . . . ?
N3 C3A C7A O1 -0.2(2) . . . . ?
C4 C3A C7A O1 -179.98(16) . . . . ?
C2 O1 C7A C7 -179.9(2) . . . . ?
C2 O1 C7A C3A 0.00(18) . . . . ?
C3A C7A C7 C6 -0.2(3) . . . . ?
O1 C7A C7 C6 179.73(17) . . . . ?
C5 C6 C7 C7A 0.8(3) . . . . ?
